data_4087321
loop_
_publ_author_name
'Paul, Ursula S. D.'
'Radius, Udo'

_publ_section_title
;
 Synthesis and Reactivity of Cyclic (Alkyl)(Amino)Carbene Stabilized
 Nickel Carbonyl Complexes
;
_journal_issue 7
_journal_name_full Organometallics
_journal_page_first 1398
_journal_paper_doi 10.1021/acs.organomet.7b00109
_journal_volume 36
_journal_year 2017
_chemical_formula_moiety 'C47 H70 N2 O'
_chemical_formula_sum 'C47 H70 N2 O'
_chemical_formula_weight 679.05
_space_group_crystal_system triclinic
_space_group_IT_number 2
_space_group_name_Hall '-P 1'
_space_group_name_H-M_alt 'P -1'
_symmetry_space_group_name_Hall '-P 1'
_symmetry_space_group_name_H-M 'P -1'
_atom_sites_solution_hydrogens geom
_audit_creation_method SHELXL-2014/6
_cell_angle_alpha 80.047(4)
_cell_angle_beta 77.268(4)
_cell_angle_gamma 82.493(4)
_cell_formula_units_Z 4
_cell_length_a 10.1998(9)
_cell_length_b 20.1660(17)
_cell_length_c 20.2899(18)
_cell_measurement_reflns_used 6860
_cell_measurement_temperature 100(2)
_cell_measurement_theta_max 23.28
_cell_measurement_theta_min 4.38
_cell_volume 3990.9(6)
_computing_cell_refinement 'Saint-NT v. 7.23'
_computing_data_collection 'APEX2 ver. 2014.1 (Bruker AXS)'
_computing_data_reduction 'Saint-NT v. 7.23'
_computing_molecular_graphics 'XP ver. 5.1 (Bruker AXS, 1998)'
_computing_publication_material 'SHELXL-2014 (Sheldrick, 2014)'
_computing_structure_refinement 'SHELXL-2014/6 (Sheldrick, 2014)'
_computing_structure_solution 'SHELXL-2014 (Sheldrick, 2014)'
_diffrn_ambient_temperature 100(2)
_diffrn_measured_fraction_theta_full 1.000
_diffrn_measured_fraction_theta_max 0.987
_diffrn_measurement_device_type 'Bruker X8-APEX II'
_diffrn_measurement_method '\f and \w scans'
_diffrn_radiation_monochromator helios
_diffrn_radiation_source 'rotating anode'
_diffrn_radiation_type MoK\a
_diffrn_radiation_wavelength 0.71073
_diffrn_reflns_av_R_equivalents 0.1067
_diffrn_reflns_av_unetI/netI 0.1630
_diffrn_reflns_Laue_measured_fraction_full 1.000
_diffrn_reflns_Laue_measured_fraction_max 0.987
_diffrn_reflns_limit_h_max 12
_diffrn_reflns_limit_h_min -12
_diffrn_reflns_limit_k_max 25
_diffrn_reflns_limit_k_min -25
_diffrn_reflns_limit_l_max 25
_diffrn_reflns_limit_l_min -25
_diffrn_reflns_number 46264
_diffrn_reflns_point_group_measured_fraction_full 1.000
_diffrn_reflns_point_group_measured_fraction_max 0.987
_diffrn_reflns_theta_full 26.000
_diffrn_reflns_theta_max 26.356
_diffrn_reflns_theta_min 2.057
_exptl_absorpt_coefficient_mu 0.066
_exptl_absorpt_correction_T_max 0.7453
_exptl_absorpt_correction_T_min 0.6346
_exptl_absorpt_correction_type analytical
_exptl_absorpt_process_details 'Sadabs 2014/3 (Bruker 2014)'
_exptl_crystal_colour colourless
_exptl_crystal_density_diffrn 1.130
_exptl_crystal_description needle
_exptl_crystal_F_000 1496
_exptl_crystal_size_max 0.241
_exptl_crystal_size_mid 0.079
_exptl_crystal_size_min 0.056
_refine_diff_density_max 0.232
_refine_diff_density_min -0.296
_refine_diff_density_rms 0.060
_refine_ls_extinction_method none
_refine_ls_goodness_of_fit_ref 0.933
_refine_ls_hydrogen_treatment constr
_refine_ls_matrix_type full
_refine_ls_number_parameters 925
_refine_ls_number_reflns 16110
_refine_ls_number_restraints 0
_refine_ls_restrained_S_all 0.933
_refine_ls_R_factor_all 0.1731
_refine_ls_R_factor_gt 0.0655
_refine_ls_shift/su_max 0.000
_refine_ls_shift/su_mean 0.000
_refine_ls_structure_factor_coef Fsqd
_refine_ls_weighting_details 'w=1/[\s^2^(Fo^2^)+(0.0716P)^2^] where P=(Fo^2^+2Fc^2^)/3'
_refine_ls_weighting_scheme calc
_refine_ls_wR_factor_gt 0.1351
_refine_ls_wR_factor_ref 0.1772
_reflns_Friedel_coverage 0.000
_reflns_number_gt 7214
_reflns_number_total 16110
_reflns_threshold_expression 'I > 2\s(I)'
_cod_data_source_file om7b00109_si_002.cif
_cod_data_source_block compound_3b
_cod_database_code 4087321
_shelx_space_group_comment
;
The symmetry employed for this shelxl refinement is uniquely defined
by the following loop, which should always be used as a source of
symmetry information in preference to the above space-group names.
They are only intended as comments.
;
_shelx_estimated_absorpt_t_min 0.984
_shelx_estimated_absorpt_t_max 0.996
_shelxl_version_number 2014/6

loop_
_space_group_symop_operation_xyz
'x, y, z'
'-x, -y, -z'

loop_
_atom_site_label
_atom_site_type_symbol
_atom_site_fract_x
_atom_site_fract_y
_atom_site_fract_z
_atom_site_U_iso_or_equiv
_atom_site_adp_type
_atom_site_occupancy
_atom_site_site_symmetry_order
_atom_site_calc_flag
_atom_site_refinement_flags_posn
_atom_site_refinement_flags_adp
O1 O 0.98059(19) 0.20449(10) 0.14118(11) 0.0272(5) Uani 1 1 d . .
N1 N 0.7322(2) 0.17361(13) 0.28594(14) 0.0290(7) Uani 1 1 d . .
C1 C 0.8632(3) 0.23070(16) 0.18306(16) 0.0253(7) Uani 1 1 d . .
C2 C 0.2065(3) 0.74176(16) 0.36113(16) 0.0247(7) Uani 1 1 d . .
O2 O 0.31148(19) 0.75590(11) 0.30390(10) 0.0270(5) Uani 1 1 d . .
N2 N 0.0511(2) 0.81705(13) 0.42799(14) 0.0287(6) Uani 1 1 d . .
C3 C 0.7666(3) 0.18050(16) 0.22128(17) 0.0260(8) Uani 1 1 d . .
C4 C 0.6277(3) 0.12518(16) 0.30986(17) 0.0295(8) Uani 1 1 d . .
C5 C 0.5838(3) 0.11534(17) 0.24494(16) 0.0295(8) Uani 1 1 d . .
H5A H 0.4992 0.1440 0.2397 0.035 Uiso 1 1 calc R U
H5B H 0.5690 0.0675 0.2466 0.035 Uiso 1 1 calc R U
C6 C 0.6999(3) 0.13634(16) 0.18583(16) 0.0253(7) Uani 1 1 d . .
C7 C 0.6914(3) 0.06064(17) 0.34627(18) 0.0393(9) Uani 1 1 d . .
H7A H 0.6248 0.0274 0.3616 0.059 Uiso 1 1 calc R U
H7B H 0.7211 0.0709 0.3858 0.059 Uiso 1 1 calc R U
H7C H 0.7692 0.0421 0.3148 0.059 Uiso 1 1 calc R U
C8 C 0.5120(3) 0.15493(18) 0.36058(17) 0.0383(9) Uani 1 1 d . .
H8A H 0.4700 0.1965 0.3378 0.057 Uiso 1 1 calc R U
H8B H 0.5466 0.1652 0.3987 0.057 Uiso 1 1 calc R U
H8C H 0.4448 0.1222 0.3780 0.057 Uiso 1 1 calc R U
C9 C 0.7949(3) 0.07572(15) 0.16382(17) 0.0275(8) Uani 1 1 d . .
H9A H 0.8773 0.0918 0.1325 0.033 Uiso 1 1 calc R U
H9B H 0.8223 0.0475 0.2045 0.033 Uiso 1 1 calc R U
C11 C 0.6789(3) 0.07387(16) 0.06703(17) 0.0320(8) Uani 1 1 d . .
H11A H 0.6309 0.0452 0.0471 0.038 Uiso 1 1 calc R U
H11B H 0.7568 0.0895 0.0317 0.038 Uiso 1 1 calc R U
C10 C 0.7286(3) 0.03296(16) 0.12812(16) 0.0305(8) Uani 1 1 d . .
H10A H 0.7944 -0.0047 0.1129 0.037 Uiso 1 1 calc R U
H10B H 0.6514 0.0132 0.1609 0.037 Uiso 1 1 calc R U
C12 C 0.5847(3) 0.13428(16) 0.08848(17) 0.0309(8) Uani 1 1 d . .
H12A H 0.5570 0.1623 0.0478 0.037 Uiso 1 1 calc R U
H12B H 0.5025 0.1185 0.1202 0.037 Uiso 1 1 calc R U
C13 C 0.6528(3) 0.17660(16) 0.12309(16) 0.0282(8) Uani 1 1 d . .
H13A H 0.5890 0.2155 0.1369 0.034 Uiso 1 1 calc R U
H13B H 0.7316 0.1947 0.0902 0.034 Uiso 1 1 calc R U
C14 C 1.0693(3) 0.15157(16) 0.16571(17) 0.0259(8) Uani 1 1 d . .
C15 C 1.1003(3) 0.14238(17) 0.23052(17) 0.0298(8) Uani 1 1 d . .
C16 C 1.1953(3) 0.08805(17) 0.24547(18) 0.0351(9) Uani 1 1 d . .
H16 H 1.2169 0.0794 0.2896 0.042 Uiso 1 1 calc R U
C19 C 1.1336(3) 0.11148(16) 0.11653(16) 0.0264(8) Uani 1 1 d . .
C18 C 1.2287(3) 0.05983(16) 0.13374(18) 0.0313(8) Uani 1 1 d . .
H18 H 1.2749 0.0326 0.1004 0.038 Uiso 1 1 calc R U
C17 C 1.2580(3) 0.04695(17) 0.19773(18) 0.0347(9) Uani 1 1 d . .
H17 H 1.3210 0.0100 0.2091 0.042 Uiso 1 1 calc R U
C20 C 1.0528(3) 0.18898(18) 0.28436(17) 0.0346(9) Uani 1 1 d . .
H20 H 0.9770 0.2213 0.2706 0.041 Uiso 1 1 calc R U
C21 C 1.0013(3) 0.1518(2) 0.35524(17) 0.0469(10) Uani 1 1 d . .
H21A H 0.9294 0.1247 0.3536 0.070 Uiso 1 1 calc R U
H21B H 0.9657 0.1847 0.3867 0.070 Uiso 1 1 calc R U
H21C H 1.0756 0.1221 0.3712 0.070 Uiso 1 1 calc R U
C22 C 1.1677(3) 0.22996(18) 0.28540(19) 0.0425(10) Uani 1 1 d . .
H22A H 1.1932 0.2575 0.2407 0.064 Uiso 1 1 calc R U
H22B H 1.2456 0.1992 0.2956 0.064 Uiso 1 1 calc R U
H22C H 1.1380 0.2595 0.3206 0.064 Uiso 1 1 calc R U
C23 C 1.1057(3) 0.12356(17) 0.04516(16) 0.0307(8) Uani 1 1 d . .
H23 H 1.0219 0.1554 0.0449 0.037 Uiso 1 1 calc R U
C25 C 1.2211(3) 0.15639(19) -0.00577(18) 0.0453(10) Uani 1 1 d . .
H25A H 1.2012 0.1637 -0.0517 0.068 Uiso 1 1 calc R U
H25B H 1.3051 0.1267 -0.0052 0.068 Uiso 1 1 calc R U
H25C H 1.2313 0.1999 0.0069 0.068 Uiso 1 1 calc R U
C24 C 1.0826(3) 0.05865(17) 0.02287(17) 0.0352(8) Uani 1 1 d . .
H24A H 1.0508 0.0694 -0.0203 0.053 Uiso 1 1 calc R U
H24B H 1.0146 0.0354 0.0580 0.053 Uiso 1 1 calc R U
H24C H 1.1675 0.0293 0.0165 0.053 Uiso 1 1 calc R U
C26 C 0.0954(3) 0.79670(16) 0.37015(17) 0.0251(7) Uani 1 1 d . .
C27 C -0.0700(3) 0.86619(17) 0.42416(17) 0.0319(8) Uani 1 1 d . .
C28 C -0.1093(3) 0.85996(17) 0.35716(16) 0.0313(8) Uani 1 1 d . .
H28A H -0.1401 0.9049 0.3343 0.038 Uiso 1 1 calc R U
H28B H -0.1826 0.8300 0.3656 0.038 Uiso 1 1 calc R U
C29 C 0.0198(3) 0.82945(16) 0.31309(16) 0.0269(8) Uani 1 1 d . .
C30 C -0.1807(3) 0.84714(19) 0.48556(17) 0.0408(9) Uani 1 1 d . .
H30A H -0.2618 0.8786 0.4828 0.061 Uiso 1 1 calc R U
H30B H -0.1502 0.8495 0.5276 0.061 Uiso 1 1 calc R U
H30C H -0.2017 0.8010 0.4860 0.061 Uiso 1 1 calc R U
C31 C -0.0314(3) 0.93630(17) 0.42646(19) 0.0414(9) Uani 1 1 d . .
H31A H 0.0393 0.9491 0.3866 0.062 Uiso 1 1 calc R U
H31B H 0.0020 0.9355 0.4683 0.062 Uiso 1 1 calc R U
H31C H -0.1109 0.9693 0.4259 0.062 Uiso 1 1 calc R U
C32 C -0.0033(3) 0.77558(16) 0.27375(17) 0.0298(8) Uani 1 1 d . .
H32A H -0.0553 0.7410 0.3059 0.036 Uiso 1 1 calc R U
H32B H 0.0852 0.7529 0.2540 0.036 Uiso 1 1 calc R U
C33 C -0.0788(3) 0.80414(17) 0.21648(17) 0.0348(9) Uani 1 1 d . .
H33A H -0.0875 0.7673 0.1916 0.042 Uiso 1 1 calc R U
H33B H -0.1708 0.8230 0.2362 0.042 Uiso 1 1 calc R U
C34 C -0.0052(3) 0.85889(18) 0.16722(18) 0.0384(9) Uani 1 1 d . .
H34A H -0.0591 0.8791 0.1324 0.046 Uiso 1 1 calc R U
H34B H 0.0827 0.8389 0.1434 0.046 Uiso 1 1 calc R U
C35 C 0.0183(3) 0.91355(18) 0.20512(18) 0.0388(9) Uani 1 1 d . .
H35A H 0.0707 0.9477 0.1724 0.047 Uiso 1 1 calc R U
H35B H -0.0698 0.9366 0.2248 0.047 Uiso 1 1 calc R U
C36 C 0.0940(3) 0.88486(17) 0.26195(17) 0.0335(8) Uani 1 1 d . .
H36A H 0.1040 0.9218 0.2864 0.040 Uiso 1 1 calc R U
H36B H 0.1855 0.8657 0.2419 0.040 Uiso 1 1 calc R U
C37 C 0.3913(3) 0.80877(16) 0.29807(17) 0.0261(8) Uani 1 1 d . .
C38 C 0.4424(3) 0.83425(16) 0.22960(17) 0.0280(8) Uani 1 1 d . .
C39 C 0.5336(3) 0.88184(17) 0.21627(18) 0.0350(9) Uani 1 1 d . .
H39 H 0.5703 0.8994 0.1703 0.042 Uiso 1 1 calc R U
C40 C 0.5726(3) 0.90456(17) 0.26931(18) 0.0352(9) Uani 1 1 d . .
H40 H 0.6360 0.9373 0.2597 0.042 Uiso 1 1 calc R U
C41 C 0.5191(3) 0.87947(17) 0.33514(18) 0.0326(8) Uani 1 1 d . .
H41 H 0.5453 0.8959 0.3710 0.039 Uiso 1 1 calc R U
C42 C 0.4273(3) 0.83062(16) 0.35218(17) 0.0281(8) Uani 1 1 d . .
C43 C 0.4047(3) 0.80929(16) 0.17066(16) 0.0293(8) Uani 1 1 d . .
H43 H 0.3181 0.7881 0.1888 0.035 Uiso 1 1 calc R U
C44 C 0.3810(3) 0.86613(17) 0.11307(17) 0.0366(9) Uani 1 1 d . .
H44A H 0.4668 0.8844 0.0905 0.055 Uiso 1 1 calc R U
H44B H 0.3170 0.9021 0.1319 0.055 Uiso 1 1 calc R U
H44C H 0.3439 0.8484 0.0797 0.055 Uiso 1 1 calc R U
C45 C 0.5103(3) 0.75516(17) 0.14276(18) 0.0397(9) Uani 1 1 d . .
H45A H 0.4842 0.7406 0.1042 0.060 Uiso 1 1 calc R U
H45B H 0.5167 0.7163 0.1787 0.060 Uiso 1 1 calc R U
H45C H 0.5980 0.7736 0.1274 0.060 Uiso 1 1 calc R U
C46 C 0.3846(3) 0.80516(18) 0.42772(17) 0.0357(9) Uani 1 1 d . .
H46 H 0.3153 0.7728 0.4331 0.043 Uiso 1 1 calc R U
C47 C 0.3207(4) 0.8623(2) 0.46851(19) 0.0488(10) Uani 1 1 d . .
H47A H 0.3895 0.8920 0.4683 0.073 Uiso 1 1 calc R U
H47B H 0.2834 0.8431 0.5157 0.073 Uiso 1 1 calc R U
H47C H 0.2482 0.8883 0.4477 0.073 Uiso 1 1 calc R U
C48 C 0.5026(3) 0.76723(18) 0.45762(18) 0.0419(9) Uani 1 1 d . .
H48A H 0.5420 0.7297 0.4323 0.063 Uiso 1 1 calc R U
H48B H 0.4704 0.7494 0.5058 0.063 Uiso 1 1 calc R U
H48C H 0.5713 0.7982 0.4540 0.063 Uiso 1 1 calc R U
C1_1 C 0.8396(3) 0.29848(16) 0.17559(16) 0.0234(7) Uani 1 1 d . .
N1_1 N 0.9257(2) 0.34320(13) 0.13129(13) 0.0270(6) Uani 1 1 d . .
C2_1 C 0.8951(3) 0.41289(16) 0.15119(17) 0.0300(8) Uani 1 1 d . .
C3_1 C 0.7451(3) 0.41169(16) 0.18309(17) 0.0316(8) Uani 1 1 d . .
H3A_1 H 0.7181 0.4432 0.2172 0.038 Uiso 1 1 calc R U
H3B_1 H 0.6904 0.4256 0.1475 0.038 Uiso 1 1 calc R U
C4_1 C 0.7233(3) 0.33947(16) 0.21731(17) 0.0266(8) Uani 1 1 d . .
C5_1 C 0.9763(3) 0.42211(18) 0.20352(18) 0.0392(9) Uani 1 1 d . .
H5A_1 H 1.0660 0.4349 0.1797 0.059 Uiso 1 1 calc R U
H5B_1 H 0.9858 0.3796 0.2346 0.059 Uiso 1 1 calc R U
H5C_1 H 0.9292 0.4578 0.2298 0.059 Uiso 1 1 calc R U
C6_1 C 0.9200(3) 0.46844(17) 0.09171(18) 0.0392(9) Uani 1 1 d . .
H6A_1 H 1.0167 0.4666 0.0715 0.059 Uiso 1 1 calc R U
H6B_1 H 0.8897 0.5123 0.1074 0.059 Uiso 1 1 calc R U
H6C_1 H 0.8697 0.4627 0.0574 0.059 Uiso 1 1 calc R U
C7_1 C 0.7319(3) 0.32909(17) 0.29368(16) 0.0304(8) Uani 1 1 d . .
H7A_1 H 0.7280 0.2805 0.3123 0.037 Uiso 1 1 calc R U
H7B_1 H 0.8201 0.3419 0.2974 0.037 Uiso 1 1 calc R U
C8_1 C 0.6200(3) 0.36989(18) 0.33651(19) 0.0381(9) Uani 1 1 d . .
H8A_1 H 0.6304 0.4187 0.3219 0.046 Uiso 1 1 calc R U
H8B_1 H 0.6276 0.3587 0.3851 0.046 Uiso 1 1 calc R U
C9_1 C 0.4816(3) 0.35564(19) 0.32957(19) 0.0412(9) Uani 1 1 d . .
H9A_1 H 0.4114 0.3860 0.3548 0.049 Uiso 1 1 calc R U
H9B_1 H 0.4659 0.3084 0.3501 0.049 Uiso 1 1 calc R U
C10_1 C 0.4696(3) 0.36634(18) 0.25500(18) 0.0368(9) Uani 1 1 d . .
H10A_1 H 0.4746 0.4148 0.2359 0.044 Uiso 1 1 calc R U
H10B_1 H 0.3808 0.3537 0.2518 0.044 Uiso 1 1 calc R U
C11_1 C 0.5822(3) 0.32381(16) 0.21325(17) 0.0290(8) Uani 1 1 d . .
H11A_1 H 0.5727 0.3326 0.1649 0.035 Uiso 1 1 calc R U
H11B_1 H 0.5725 0.2753 0.2302 0.035 Uiso 1 1 calc R U
C12_1 C 1.0016(3) 0.33536(16) 0.06359(16) 0.0270(8) Uani 1 1 d . .
C13_1 C 1.1423(3) 0.33805(16) 0.04921(17) 0.0308(8) Uani 1 1 d . .
C14_1 C 1.2126(3) 0.33921(18) -0.01729(18) 0.0387(9) Uani 1 1 d . .
H14_1 H 1.3073 0.3423 -0.0271 0.046 Uiso 1 1 calc R U
C15_1 C 1.1500(3) 0.33599(17) -0.06951(19) 0.0396(9) Uani 1 1 d . .
H15_1 H 1.1999 0.3378 -0.1151 0.048 Uiso 1 1 calc R U
C16_1 C 1.0132(3) 0.33011(17) -0.05475(18) 0.0362(9) Uani 1 1 d . .
H16_1 H 0.9701 0.3256 -0.0905 0.043 Uiso 1 1 calc R U
C17_1 C 0.9365(3) 0.33058(16) 0.01077(17) 0.0289(8) Uani 1 1 d . .
C18_1 C 1.2226(3) 0.33855(17) 0.10311(18) 0.0345(9) Uani 1 1 d . .
H18_1 H 1.1586 0.3370 0.1483 0.041 Uiso 1 1 calc R U
C19_1 C 1.3253(3) 0.27587(18) 0.10645(19) 0.0411(9) Uani 1 1 d . .
H19A_1 H 1.2781 0.2350 0.1146 0.062 Uiso 1 1 calc R U
H19B_1 H 1.3723 0.2754 0.1438 0.062 Uiso 1 1 calc R U
H19C_1 H 1.3910 0.2772 0.0631 0.062 Uiso 1 1 calc R U
C20_1 C 1.2970(3) 0.40166(18) 0.0913(2) 0.0458(10) Uani 1 1 d . .
H20A_1 H 1.3672 0.4016 0.0496 0.069 Uiso 1 1 calc R U
H20B_1 H 1.3387 0.4020 0.1303 0.069 Uiso 1 1 calc R U
H20C_1 H 1.2330 0.4420 0.0863 0.069 Uiso 1 1 calc R U
C21_1 C 0.7861(3) 0.32761(16) 0.01955(17) 0.0319(8) Uani 1 1 d . .
H21_1 H 0.7481 0.3128 0.0690 0.038 Uiso 1 1 calc R U
C22_1 C 0.7546(4) 0.27727(19) -0.02206(17) 0.0447(10) Uani 1 1 d . .
H22A_1 H 0.7713 0.2964 -0.0706 0.067 Uiso 1 1 calc R U
H22B_1 H 0.6596 0.2683 -0.0068 0.067 Uiso 1 1 calc R U
H22C_1 H 0.8125 0.2349 -0.0154 0.067 Uiso 1 1 calc R U
C23_1 C 0.7133(3) 0.39644(18) -0.00295(19) 0.0449(10) Uani 1 1 d . .
H23A_1 H 0.7559 0.4139 -0.0499 0.067 Uiso 1 1 calc R U
H23B_1 H 0.7193 0.4282 0.0276 0.067 Uiso 1 1 calc R U
H23C_1 H 0.6182 0.3913 -0.0009 0.067 Uiso 1 1 calc R U
N1_2 N 0.3126(2) 0.62683(12) 0.37625(13) 0.0227(6) Uani 1 1 d . .
C2_2 C 0.3125(3) 0.57066(16) 0.43442(16) 0.0247(7) Uani 1 1 d . .
C3_2 C 0.1625(3) 0.57463(15) 0.46748(16) 0.0255(7) Uani 1 1 d . .
H3A_2 H 0.1495 0.5554 0.5165 0.031 Uiso 1 1 calc R U
H3B_2 H 0.1134 0.5491 0.4447 0.031 Uiso 1 1 calc R U
C4_2 C 0.1104(3) 0.64965(16) 0.45888(15) 0.0244(7) Uani 1 1 d . .
C5_2 C 0.3982(3) 0.58399(16) 0.48299(16) 0.0305(8) Uani 1 1 d . .
H5A_2 H 0.4935 0.5707 0.4650 0.046 Uiso 1 1 calc R U
H5B_2 H 0.3698 0.5576 0.5281 0.046 Uiso 1 1 calc R U
H5C_2 H 0.3862 0.6322 0.4870 0.046 Uiso 1 1 calc R U
C6_2 C 0.3617(3) 0.50249(15) 0.41250(16) 0.0279(8) Uani 1 1 d . .
H6A_2 H 0.3061 0.4929 0.3822 0.042 Uiso 1 1 calc R U
H6B_2 H 0.3548 0.4676 0.4529 0.042 Uiso 1 1 calc R U
H6C_2 H 0.4560 0.5027 0.3882 0.042 Uiso 1 1 calc R U
C7_2 C 0.1152(3) 0.68190(16) 0.52173(15) 0.0260(7) Uani 1 1 d . .
H7A_2 H 0.2089 0.6755 0.5293 0.031 Uiso 1 1 calc R U
H7B_2 H 0.0891 0.7311 0.5125 0.031 Uiso 1 1 calc R U
C8_2 C 0.0223(3) 0.65192(18) 0.58592(16) 0.0328(8) Uani 1 1 d . .
H8A_2 H 0.0256 0.6759 0.6241 0.039 Uiso 1 1 calc R U
H8B_2 H 0.0540 0.6037 0.5982 0.039 Uiso 1 1 calc R U
C9_2 C -0.1222(3) 0.65732(17) 0.57623(17) 0.0324(8) Uani 1 1 d . .
H9A_2 H -0.1586 0.7055 0.5711 0.039 Uiso 1 1 calc R U
H9B_2 H -0.1782 0.6332 0.6173 0.039 Uiso 1 1 calc R U
C10_2 C -0.1310(3) 0.62742(17) 0.51366(16) 0.0319(8) Uani 1 1 d . .
H10A_2 H -0.2251 0.6354 0.5066 0.038 Uiso 1 1 calc R U
H10B_2 H -0.1071 0.5779 0.5217 0.038 Uiso 1 1 calc R U
C11_2 C -0.0369(3) 0.65813(16) 0.44926(16) 0.0267(8) Uani 1 1 d . .
H11A_2 H -0.0662 0.7068 0.4384 0.032 Uiso 1 1 calc R U
H11B_2 H -0.0426 0.6358 0.4103 0.032 Uiso 1 1 calc R U
C12_2 C 0.3782(3) 0.61344(16) 0.30828(16) 0.0249(7) Uani 1 1 d . .
C13_2 C 0.3057(3) 0.59541(16) 0.26447(16) 0.0269(8) Uani 1 1 d . .
C14_2 C 0.3765(3) 0.57382(16) 0.20351(17) 0.0315(8) Uani 1 1 d . .
H14_2 H 0.3276 0.5622 0.1730 0.038 Uiso 1 1 calc R U
C15_2 C 0.5153(3) 0.56896(17) 0.18651(18) 0.0350(9) Uani 1 1 d . .
H15_2 H 0.5619 0.5529 0.1455 0.042 Uiso 1 1 calc R U
C16_2 C 0.5854(3) 0.58764(16) 0.22962(17) 0.0315(8) Uani 1 1 d . .
H16_2 H 0.6812 0.5846 0.2178 0.038 Uiso 1 1 calc R U
C17_2 C 0.5198(3) 0.61092(16) 0.29042(16) 0.0254(7) Uani 1 1 d . .
C18_2 C 0.1526(3) 0.59479(16) 0.28001(16) 0.0275(8) Uani 1 1 d . .
H18_2 H 0.1135 0.6227 0.3172 0.033 Uiso 1 1 calc R U
C19_2 C 0.0917(3) 0.62471(18) 0.21771(17) 0.0358(9) Uani 1 1 d . .
H19A_2 H 0.1311 0.6669 0.1961 0.054 Uiso 1 1 calc R U
H19B_2 H -0.0062 0.6340 0.2321 0.054 Uiso 1 1 calc R U
H19C_2 H 0.1113 0.5925 0.1850 0.054 Uiso 1 1 calc R U
C20_2 C 0.1095(3) 0.52324(17) 0.30402(18) 0.0352(9) Uani 1 1 d . .
H20A_2 H 0.0118 0.5243 0.3079 0.053 Uiso 1 1 calc R U
H20B_2 H 0.1325 0.5059 0.3487 0.053 Uiso 1 1 calc R U
H20C_2 H 0.1566 0.4937 0.2709 0.053 Uiso 1 1 calc R U
C21_2 C 0.6052(3) 0.63252(16) 0.33325(17) 0.0306(8) Uani 1 1 d . .
H21_2 H 0.5440 0.6468 0.3752 0.037 Uiso 1 1 calc R U
C22_2 C 0.6815(3) 0.69218(17) 0.29548(19) 0.0391(9) Uani 1 1 d . .
H22A_2 H 0.7395 0.6799 0.2531 0.059 Uiso 1 1 calc R U
H22B_2 H 0.7373 0.7043 0.3244 0.059 Uiso 1 1 calc R U
H22C_2 H 0.6171 0.7309 0.2845 0.059 Uiso 1 1 calc R U
C23_2 C 0.7074(3) 0.57495(17) 0.35580(19) 0.0384(9) Uani 1 1 d . .
H23A_2 H 0.7758 0.5643 0.3159 0.058 Uiso 1 1 calc R U
H23B_2 H 0.6605 0.5348 0.3771 0.058 Uiso 1 1 calc R U
H23C_2 H 0.7513 0.5890 0.3888 0.058 Uiso 1 1 calc R U
C1_2 C 0.2094(3) 0.67818(16) 0.39347(16) 0.0246(7) Uani 1 1 d . .

loop_
_atom_site_aniso_label
_atom_site_aniso_U_11
_atom_site_aniso_U_22
_atom_site_aniso_U_33
_atom_site_aniso_U_23
_atom_site_aniso_U_13
_atom_site_aniso_U_12
O1 0.0192(11) 0.0285(13) 0.0314(13) -0.0020(11) -0.0054(10) 0.0042(9)
N1 0.0212(14) 0.0332(17) 0.0314(17) -0.0034(14) -0.0051(13) -0.0009(12)
C1 0.0098(14) 0.035(2) 0.0289(18) -0.0037(16) -0.0016(14) 0.0000(13)
C2 0.0119(14) 0.031(2) 0.0291(18) 0.0040(16) -0.0017(14) -0.0086(13)
O2 0.0160(10) 0.0356(14) 0.0273(12) 0.0006(11) -0.0014(10) -0.0070(10)
N2 0.0177(13) 0.0285(16) 0.0397(17) -0.0059(14) -0.0049(13) -0.0021(11)
C3 0.0165(15) 0.031(2) 0.0301(19) -0.0006(16) -0.0078(15) -0.0002(14)
C4 0.0242(16) 0.033(2) 0.0304(19) 0.0004(17) -0.0059(15) -0.0058(15)
C5 0.0218(16) 0.034(2) 0.0317(19) -0.0051(17) -0.0035(15) -0.0042(14)
C6 0.0174(15) 0.0278(19) 0.0303(18) -0.0031(16) -0.0046(14) -0.0023(13)
C7 0.036(2) 0.040(2) 0.040(2) -0.0011(19) -0.0074(18) -0.0040(17)
C8 0.0234(17) 0.052(2) 0.038(2) -0.0089(19) 0.0008(17) -0.0061(16)
C9 0.0189(15) 0.0285(19) 0.0345(19) -0.0057(16) -0.0034(15) -0.0027(14)
C11 0.0282(17) 0.032(2) 0.037(2) -0.0048(17) -0.0074(16) -0.0058(15)
C10 0.0241(16) 0.032(2) 0.0339(19) -0.0038(17) -0.0013(16) -0.0058(15)
C12 0.0242(17) 0.036(2) 0.035(2) -0.0059(17) -0.0087(16) -0.0053(15)
C13 0.0207(16) 0.032(2) 0.0316(19) -0.0012(17) -0.0059(15) -0.0048(14)
C14 0.0127(14) 0.0290(19) 0.0346(19) 0.0004(17) -0.0043(15) -0.0048(13)
C15 0.0157(15) 0.038(2) 0.036(2) -0.0062(17) -0.0067(15) -0.0011(14)
C16 0.0264(18) 0.038(2) 0.041(2) 0.0014(19) -0.0150(17) -0.0015(16)
C19 0.0161(15) 0.0295(19) 0.0327(19) -0.0024(17) -0.0022(15) -0.0067(14)
C18 0.0180(16) 0.032(2) 0.043(2) -0.0090(18) -0.0006(16) -0.0039(14)
C17 0.0217(17) 0.037(2) 0.046(2) -0.0037(19) -0.0110(17) -0.0011(15)
C20 0.0188(16) 0.051(2) 0.035(2) -0.0096(19) -0.0089(16) 0.0021(16)
C21 0.0320(19) 0.074(3) 0.034(2) -0.003(2) -0.0085(18) -0.0062(19)
C22 0.0310(19) 0.054(2) 0.047(2) -0.021(2) -0.0101(18) 0.0016(17)
C23 0.0262(17) 0.035(2) 0.0300(19) -0.0060(17) -0.0019(16) -0.0043(15)
C25 0.044(2) 0.051(3) 0.039(2) 0.001(2) 0.0003(19) -0.0226(19)
C24 0.0323(19) 0.041(2) 0.0322(19) -0.0085(18) -0.0021(17) -0.0069(16)
C26 0.0109(14) 0.0301(19) 0.035(2) -0.0010(17) -0.0062(15) -0.0064(13)
C27 0.0216(16) 0.035(2) 0.041(2) -0.0050(18) -0.0120(16) 0.0007(15)
C28 0.0193(16) 0.036(2) 0.038(2) -0.0002(17) -0.0081(16) -0.0011(15)
C29 0.0174(15) 0.031(2) 0.0304(19) 0.0011(16) -0.0061(15) -0.0019(14)
C30 0.0266(18) 0.054(3) 0.042(2) -0.014(2) -0.0067(17) 0.0042(17)
C31 0.0328(19) 0.036(2) 0.057(2) -0.010(2) -0.0144(19) 0.0026(16)
C32 0.0209(16) 0.032(2) 0.0347(19) 0.0005(17) -0.0060(15) -0.0036(14)
C33 0.0249(17) 0.042(2) 0.037(2) 0.0019(18) -0.0106(17) -0.0040(16)
C34 0.0309(19) 0.045(2) 0.038(2) 0.0053(19) -0.0127(18) -0.0056(17)
C35 0.0270(18) 0.040(2) 0.044(2) 0.0114(19) -0.0099(18) -0.0032(16)
C36 0.0192(16) 0.039(2) 0.039(2) 0.0028(18) -0.0062(16) -0.0019(15)
C37 0.0122(14) 0.0294(19) 0.036(2) 0.0006(17) -0.0057(15) -0.0054(13)
C38 0.0184(15) 0.033(2) 0.0309(19) 0.0008(17) -0.0038(15) -0.0038(14)
C39 0.0217(17) 0.040(2) 0.039(2) 0.0054(18) -0.0049(17) -0.0061(15)
C40 0.0237(17) 0.036(2) 0.045(2) 0.0035(19) -0.0086(17) -0.0100(15)
C41 0.0251(17) 0.037(2) 0.037(2) -0.0040(18) -0.0080(17) -0.0058(15)
C42 0.0175(15) 0.035(2) 0.0316(19) 0.0001(17) -0.0063(15) -0.0057(14)
C43 0.0231(16) 0.035(2) 0.0281(18) 0.0018(17) -0.0058(15) -0.0057(15)
C44 0.0300(18) 0.043(2) 0.035(2) 0.0003(18) -0.0070(17) -0.0053(16)
C45 0.037(2) 0.036(2) 0.041(2) -0.0024(19) -0.0032(18) 0.0006(17)
C46 0.0266(18) 0.049(2) 0.033(2) -0.0028(19) -0.0051(16) -0.0170(16)
C47 0.034(2) 0.073(3) 0.041(2) -0.014(2) -0.0044(19) -0.008(2)
C48 0.044(2) 0.044(2) 0.039(2) 0.0016(19) -0.0123(19) -0.0131(18)
C1_1 0.0122(14) 0.031(2) 0.0276(18) -0.0047(16) -0.0049(14) -0.0009(13)
N1_1 0.0173(13) 0.0315(16) 0.0319(16) -0.0055(14) -0.0043(12) -0.0020(12)
C2_1 0.0188(16) 0.033(2) 0.040(2) -0.0081(18) -0.0046(16) -0.0048(14)
C3_1 0.0212(16) 0.033(2) 0.041(2) -0.0089(18) -0.0061(16) 0.0011(14)
C4_1 0.0173(15) 0.0283(19) 0.0346(19) -0.0062(16) -0.0053(15) -0.0008(13)
C5_1 0.0265(18) 0.042(2) 0.052(2) -0.015(2) -0.0063(18) -0.0065(16)
C6_1 0.0305(18) 0.031(2) 0.052(2) -0.002(2) -0.0016(18) -0.0049(16)
C7_1 0.0240(17) 0.033(2) 0.0338(19) -0.0088(17) -0.0033(16) -0.0005(15)
C8_1 0.0294(18) 0.040(2) 0.043(2) -0.0125(19) 0.0015(17) -0.0019(16)
C9_1 0.0245(18) 0.044(2) 0.052(2) -0.015(2) 0.0055(18) -0.0058(16)
C10_1 0.0133(15) 0.038(2) 0.056(2) -0.0106(19) -0.0002(17) -0.0016(14)
C11_1 0.0184(15) 0.0305(19) 0.037(2) -0.0052(17) -0.0050(15) -0.0003(14)
C12_1 0.0202(16) 0.0258(19) 0.0325(19) 0.0010(16) -0.0025(15) -0.0054(14)
C13_1 0.0224(16) 0.029(2) 0.038(2) -0.0020(17) -0.0029(16) -0.0014(14)
C14_1 0.0223(17) 0.043(2) 0.046(2) 0.0013(19) -0.0018(18) -0.0029(16)
C15_1 0.035(2) 0.041(2) 0.035(2) 0.0005(19) 0.0024(18) 0.0024(17)
C16_1 0.0343(19) 0.038(2) 0.034(2) 0.0013(18) -0.0048(17) -0.0059(16)
C17_1 0.0245(16) 0.028(2) 0.0318(19) 0.0011(17) -0.0046(16) -0.0041(14)
C18_1 0.0189(16) 0.039(2) 0.046(2) -0.0061(19) -0.0069(17) -0.0036(15)
C19_1 0.0183(16) 0.053(2) 0.052(2) -0.009(2) -0.0096(17) 0.0011(16)
C20_1 0.0240(18) 0.052(3) 0.062(3) -0.006(2) -0.0079(19) -0.0116(17)
C21_1 0.0259(17) 0.037(2) 0.033(2) 0.0012(18) -0.0076(16) -0.0087(15)
C22_1 0.045(2) 0.059(3) 0.031(2) 0.003(2) -0.0065(19) -0.023(2)
C23_1 0.0258(18) 0.054(3) 0.052(2) 0.003(2) -0.0122(18) 0.0005(17)
N1_2 0.0143(12) 0.0262(15) 0.0248(14) 0.0016(13) -0.0033(12) -0.0002(11)
C2_2 0.0147(14) 0.0286(19) 0.0283(18) 0.0018(16) -0.0024(14) -0.0043(13)
C3_2 0.0157(15) 0.0308(19) 0.0279(18) 0.0011(16) -0.0021(14) -0.0057(14)
C4_2 0.0163(15) 0.0314(19) 0.0233(17) 0.0005(16) -0.0008(14) -0.0054(14)
C5_2 0.0210(16) 0.036(2) 0.0321(19) 0.0029(17) -0.0077(15) -0.0022(15)
C6_2 0.0184(15) 0.032(2) 0.0317(19) -0.0004(16) -0.0040(15) -0.0030(14)
C7_2 0.0191(15) 0.0320(19) 0.0270(18) -0.0037(16) -0.0040(15) -0.0054(14)
C8_2 0.0260(17) 0.040(2) 0.0282(19) -0.0031(17) 0.0001(16) -0.0016(15)
C9_2 0.0214(16) 0.042(2) 0.0300(19) -0.0007(17) 0.0021(15) -0.0063(15)
C10_2 0.0195(16) 0.037(2) 0.037(2) -0.0016(18) -0.0026(16) -0.0059(15)
C11_2 0.0133(14) 0.031(2) 0.0337(19) -0.0007(16) -0.0028(14) -0.0046(13)
C12_2 0.0157(15) 0.0291(19) 0.0271(18) 0.0018(16) -0.0022(14) -0.0038(13)
C13_2 0.0193(15) 0.032(2) 0.0288(18) -0.0016(16) -0.0071(15) -0.0002(14)
C14_2 0.0271(18) 0.035(2) 0.032(2) -0.0044(17) -0.0081(16) 0.0010(15)
C15_2 0.0284(18) 0.040(2) 0.0308(19) -0.0050(18) 0.0030(17) 0.0019(16)
C16_2 0.0177(16) 0.032(2) 0.039(2) 0.0032(18) -0.0020(16) 0.0006(14)
C17_2 0.0150(15) 0.0316(19) 0.0263(18) 0.0026(16) -0.0021(14) -0.0030(13)
C18_2 0.0182(15) 0.035(2) 0.0303(19) -0.0031(17) -0.0082(15) -0.0033(14)
C19_2 0.0272(18) 0.043(2) 0.039(2) -0.0090(19) -0.0127(17) 0.0026(16)
C20_2 0.0246(17) 0.042(2) 0.041(2) -0.0012(19) -0.0110(17) -0.0101(16)
C21_2 0.0162(15) 0.036(2) 0.036(2) 0.0017(17) -0.0039(15) -0.0035(14)
C22_2 0.0198(16) 0.041(2) 0.054(2) -0.002(2) -0.0039(17) -0.0083(15)
C23_2 0.0192(16) 0.043(2) 0.052(2) 0.001(2) -0.0106(17) -0.0042(15)
C1_2 0.0147(15) 0.028(2) 0.0314(19) -0.0032(17) -0.0055(14) -0.0028(13)

loop_
_atom_type_symbol
_atom_type_description
_atom_type_scat_dispersion_real
_atom_type_scat_dispersion_imag
_atom_type_scat_source
C C 0.0033 0.0016 'International Tables Vol C Tables 4.2.6.8 and 6.1.1.4'
H H 0.0000 0.0000 'International Tables Vol C Tables 4.2.6.8 and 6.1.1.4'
N N 0.0061 0.0033 'International Tables Vol C Tables 4.2.6.8 and 6.1.1.4'
O O 0.0106 0.0060 'International Tables Vol C Tables 4.2.6.8 and 6.1.1.4'

loop_
_geom_angle_atom_site_label_1
_geom_angle_atom_site_label_2
_geom_angle_atom_site_label_3
_geom_angle
C14 O1 C1 122.8(2)
C3 N1 C4 109.6(3)
C1_1 C1 O1 116.2(3)
C1_1 C1 C3 126.7(3)
O1 C1 C3 116.1(3)
C1_2 C2 O2 116.4(3)
C1_2 C2 C26 128.0(3)
O2 C2 C26 114.8(3)
C37 O2 C2 121.7(2)
C26 N2 C27 109.5(3)
N1 C3 C1 120.8(3)
N1 C3 C6 115.9(3)
C1 C3 C6 123.2(3)
N1 C4 C8 109.3(3)
N1 C4 C7 108.0(3)
C8 C4 C7 108.5(3)
N1 C4 C5 104.9(3)
C8 C4 C5 112.3(3)
C7 C4 C5 113.7(3)
C4 C5 C6 105.5(2)
C4 C5 H5A 110.6
C6 C5 H5A 110.6
C4 C5 H5B 110.6
C6 C5 H5B 110.6
H5A C5 H5B 108.8
C13 C6 C9 108.3(3)
C13 C6 C5 113.6(2)
C9 C6 C5 112.1(3)
C13 C6 C3 111.7(3)
C9 C6 C3 112.1(2)
C5 C6 C3 99.1(2)
C4 C7 H7A 109.5
C4 C7 H7B 109.5
H7A C7 H7B 109.5
C4 C7 H7C 109.5
H7A C7 H7C 109.5
H7B C7 H7C 109.5
C4 C8 H8A 109.5
C4 C8 H8B 109.5
H8A C8 H8B 109.5
C4 C8 H8C 109.5
H8A C8 H8C 109.5
H8B C8 H8C 109.5
C10 C9 C6 111.6(2)
C10 C9 H9A 109.3
C6 C9 H9A 109.3
C10 C9 H9B 109.3
C6 C9 H9B 109.3
H9A C9 H9B 108.0
C10 C11 C12 110.0(3)
C10 C11 H11A 109.7
C12 C11 H11A 109.7
C10 C11 H11B 109.7
C12 C11 H11B 109.7
H11A C11 H11B 108.2
C11 C10 C9 112.0(3)
C11 C10 H10A 109.2
C9 C10 H10A 109.2
C11 C10 H10B 109.2
C9 C10 H10B 109.2
H10A C10 H10B 107.9
C13 C12 C11 110.8(2)
C13 C12 H12A 109.5
C11 C12 H12A 109.5
C13 C12 H12B 109.5
C11 C12 H12B 109.5
H12A C12 H12B 108.1
C12 C13 C6 112.3(3)
C12 C13 H13A 109.1
C6 C13 H13A 109.1
C12 C13 H13B 109.1
C6 C13 H13B 109.1
H13A C13 H13B 107.9
C19 C14 C15 122.3(3)
C19 C14 O1 112.9(3)
C15 C14 O1 124.6(3)
C14 C15 C16 116.8(3)
C14 C15 C20 126.9(3)
C16 C15 C20 116.0(3)
C17 C16 C15 121.6(3)
C17 C16 H16 119.2
C15 C16 H16 119.2
C18 C19 C14 118.2(3)
C18 C19 C23 119.3(3)
C14 C19 C23 122.5(3)
C17 C18 C19 121.6(3)
C17 C18 H18 119.2
C19 C18 H18 119.2
C18 C17 C16 119.5(3)
C18 C17 H17 120.3
C16 C17 H17 120.3
C21 C20 C15 113.4(3)
C21 C20 C22 110.3(3)
C15 C20 C22 109.2(3)
C21 C20 H20 107.9
C15 C20 H20 107.9
C22 C20 H20 107.9
C20 C21 H21A 109.5
C20 C21 H21B 109.5
H21A C21 H21B 109.5
C20 C21 H21C 109.5
H21A C21 H21C 109.5
H21B C21 H21C 109.5
C20 C22 H22A 109.5
C20 C22 H22B 109.5
H22A C22 H22B 109.5
C20 C22 H22C 109.5
H22A C22 H22C 109.5
H22B C22 H22C 109.5
C19 C23 C24 111.9(3)
C19 C23 C25 110.8(3)
C24 C23 C25 109.7(3)
C19 C23 H23 108.1
C24 C23 H23 108.1
C25 C23 H23 108.1
C23 C25 H25A 109.5
C23 C25 H25B 109.5
H25A C25 H25B 109.5
C23 C25 H25C 109.5
H25A C25 H25C 109.5
H25B C25 H25C 109.5
C23 C24 H24A 109.5
C23 C24 H24B 109.5
H24A C24 H24B 109.5
C23 C24 H24C 109.5
H24A C24 H24C 109.5
H24B C24 H24C 109.5
N2 C26 C2 121.2(3)
N2 C26 C29 115.6(3)
C2 C26 C29 123.0(3)
N2 C27 C30 108.9(3)
N2 C27 C31 108.1(3)
C30 C27 C31 109.1(3)
N2 C27 C28 105.0(3)
C30 C27 C28 111.8(3)
C31 C27 C28 113.6(3)
C27 C28 C29 105.4(2)
C27 C28 H28A 110.7
C29 C28 H28A 110.7
C27 C28 H28B 110.7
C29 C28 H28B 110.7
H28A C28 H28B 108.8
C32 C29 C26 109.9(3)
C32 C29 C28 114.5(3)
C26 C29 C28 99.1(2)
C32 C29 C36 108.5(3)
C26 C29 C36 113.6(2)
C28 C29 C36 111.1(3)
C27 C30 H30A 109.5
C27 C30 H30B 109.5
H30A C30 H30B 109.5
C27 C30 H30C 109.5
H30A C30 H30C 109.5
H30B C30 H30C 109.5
C27 C31 H31A 109.5
C27 C31 H31B 109.5
H31A C31 H31B 109.5
C27 C31 H31C 109.5
H31A C31 H31C 109.5
H31B C31 H31C 109.5
C29 C32 C33 113.1(3)
C29 C32 H32A 109.0
C33 C32 H32A 109.0
C29 C32 H32B 109.0
C33 C32 H32B 109.0
H32A C32 H32B 107.8
C34 C33 C32 110.8(3)
C34 C33 H33A 109.5
C32 C33 H33A 109.5
C34 C33 H33B 109.5
C32 C33 H33B 109.5
H33A C33 H33B 108.1
C33 C34 C35 110.4(3)
C33 C34 H34A 109.6
C35 C34 H34A 109.6
C33 C34 H34B 109.6
C35 C34 H34B 109.6
H34A C34 H34B 108.1
C36 C35 C34 111.9(3)
C36 C35 H35A 109.2
C34 C35 H35A 109.2
C36 C35 H35B 109.2
C34 C35 H35B 109.2
H35A C35 H35B 107.9
C35 C36 C29 111.6(3)
C35 C36 H36A 109.3
C29 C36 H36A 109.3
C35 C36 H36B 109.3
C29 C36 H36B 109.3
H36A C36 H36B 108.0
C42 C37 O2 125.2(3)
C42 C37 C38 122.6(3)
O2 C37 C38 112.0(3)
C39 C38 C37 118.2(3)
C39 C38 C43 119.4(3)
C37 C38 C43 122.3(3)
C38 C39 C40 120.8(3)
C38 C39 H39 119.6
C40 C39 H39 119.6
C41 C40 C39 119.3(3)
C41 C40 H40 120.3
C39 C40 H40 120.3
C40 C41 C42 122.8(3)
C40 C41 H41 118.6
C42 C41 H41 118.6
C37 C42 C41 116.3(3)
C37 C42 C46 127.8(3)
C41 C42 C46 115.8(3)
C38 C43 C45 111.3(3)
C38 C43 C44 112.9(3)
C45 C43 C44 110.0(3)
C38 C43 H43 107.5
C45 C43 H43 107.5
C44 C43 H43 107.5
C43 C44 H44A 109.5
C43 C44 H44B 109.5
H44A C44 H44B 109.5
C43 C44 H44C 109.5
H44A C44 H44C 109.5
H44B C44 H44C 109.5
C43 C45 H45A 109.5
C43 C45 H45B 109.5
H45A C45 H45B 109.5
C43 C45 H45C 109.5
H45A C45 H45C 109.5
H45B C45 H45C 109.5
C42 C46 C48 111.7(3)
C42 C46 C47 112.1(3)
C48 C46 C47 109.4(3)
C42 C46 H46 107.8
C48 C46 H46 107.8
C47 C46 H46 107.8
C46 C47 H47A 109.5
C46 C47 H47B 109.5
H47A C47 H47B 109.5
C46 C47 H47C 109.5
H47A C47 H47C 109.5
H47B C47 H47C 109.5
C46 C48 H48A 109.5
C46 C48 H48B 109.5
H48A C48 H48B 109.5
C46 C48 H48C 109.5
H48A C48 H48C 109.5
H48B C48 H48C 109.5
C1 C1_1 N1_1 124.4(3)
C1 C1_1 C4_1 126.4(3)
N1_1 C1_1 C4_1 109.0(2)
C1_1 N1_1 C12_1 127.6(3)
C1_1 N1_1 C2_1 110.5(2)
C12_1 N1_1 C2_1 118.9(3)
C6_1 C2_1 N1_1 113.5(3)
C6_1 C2_1 C3_1 111.7(3)
N1_1 C2_1 C3_1 100.0(2)
C6_1 C2_1 C5_1 108.6(3)
N1_1 C2_1 C5_1 111.6(3)
C3_1 C2_1 C5_1 111.3(3)
C4_1 C3_1 C2_1 107.2(2)
C4_1 C3_1 H3A_1 110.3
C2_1 C3_1 H3A_1 110.3
C4_1 C3_1 H3B_1 110.3
C2_1 C3_1 H3B_1 110.3
H3A_1 C3_1 H3B_1 108.5
C3_1 C4_1 C1_1 102.0(2)
C3_1 C4_1 C11_1 109.3(2)
C1_1 C4_1 C11_1 114.2(3)
C3_1 C4_1 C7_1 111.7(3)
C1_1 C4_1 C7_1 111.7(2)
C11_1 C4_1 C7_1 107.8(3)
C2_1 C5_1 H5A_1 109.5
C2_1 C5_1 H5B_1 109.5
H5A_1 C5_1 H5B_1 109.5
C2_1 C5_1 H5C_1 109.5
H5A_1 C5_1 H5C_1 109.5
H5B_1 C5_1 H5C_1 109.5
C2_1 C6_1 H6A_1 109.5
C2_1 C6_1 H6B_1 109.5
H6A_1 C6_1 H6B_1 109.5
C2_1 C6_1 H6C_1 109.5
H6A_1 C6_1 H6C_1 109.5
H6B_1 C6_1 H6C_1 109.5
C8_1 C7_1 C4_1 113.4(3)
C8_1 C7_1 H7A_1 108.9
C4_1 C7_1 H7A_1 108.9
C8_1 C7_1 H7B_1 108.9
C4_1 C7_1 H7B_1 108.9
H7A_1 C7_1 H7B_1 107.7
C7_1 C8_1 C9_1 111.5(3)
C7_1 C8_1 H8A_1 109.3
C9_1 C8_1 H8A_1 109.3
C7_1 C8_1 H8B_1 109.3
C9_1 C8_1 H8B_1 109.3
H8A_1 C8_1 H8B_1 108.0
C8_1 C9_1 C10_1 111.1(3)
C8_1 C9_1 H9A_1 109.4
C10_1 C9_1 H9A_1 109.4
C8_1 C9_1 H9B_1 109.4
C10_1 C9_1 H9B_1 109.4
H9A_1 C9_1 H9B_1 108.0
C9_1 C10_1 C11_1 111.1(3)
C9_1 C10_1 H10A_1 109.4
C11_1 C10_1 H10A_1 109.4
C9_1 C10_1 H10B_1 109.4
C11_1 C10_1 H10B_1 109.4
H10A_1 C10_1 H10B_1 108.0
C10_1 C11_1 C4_1 112.3(3)
C10_1 C11_1 H11A_1 109.1
C4_1 C11_1 H11A_1 109.1
C10_1 C11_1 H11B_1 109.1
C4_1 C11_1 H11B_1 109.1
H11A_1 C11_1 H11B_1 107.9
C17_1 C12_1 C13_1 119.5(3)
C17_1 C12_1 N1_1 121.2(3)
C13_1 C12_1 N1_1 119.2(3)
C14_1 C13_1 C12_1 119.2(3)
C14_1 C13_1 C18_1 117.3(3)
C12_1 C13_1 C18_1 123.5(3)
C15_1 C14_1 C13_1 121.9(3)
C15_1 C14_1 H14_1 119.1
C13_1 C14_1 H14_1 119.1
C14_1 C15_1 C16_1 118.7(3)
C14_1 C15_1 H15_1 120.6
C16_1 C15_1 H15_1 120.6
C15_1 C16_1 C17_1 122.0(3)
C15_1 C16_1 H16_1 119.0
C17_1 C16_1 H16_1 119.0
C16_1 C17_1 C12_1 118.6(3)
C16_1 C17_1 C21_1 116.8(3)
C12_1 C17_1 C21_1 124.5(3)
C13_1 C18_1 C20_1 112.8(3)
C13_1 C18_1 C19_1 110.5(3)
C20_1 C18_1 C19_1 108.9(3)
C13_1 C18_1 H18_1 108.1
C20_1 C18_1 H18_1 108.1
C19_1 C18_1 H18_1 108.1
C18_1 C19_1 H19A_1 109.5
C18_1 C19_1 H19B_1 109.5
H19A_1 C19_1 H19B_1 109.5
C18_1 C19_1 H19C_1 109.5
H19A_1 C19_1 H19C_1 109.5
H19B_1 C19_1 H19C_1 109.5
C18_1 C20_1 H20A_1 109.5
C18_1 C20_1 H20B_1 109.5
H20A_1 C20_1 H20B_1 109.5
C18_1 C20_1 H20C_1 109.5
H20A_1 C20_1 H20C_1 109.5
H20B_1 C20_1 H20C_1 109.5
C17_1 C21_1 C23_1 112.2(3)
C17_1 C21_1 C22_1 111.8(3)
C23_1 C21_1 C22_1 107.3(3)
C17_1 C21_1 H21_1 108.5
C23_1 C21_1 H21_1 108.5
C22_1 C21_1 H21_1 108.5
C21_1 C22_1 H22A_1 109.5
C21_1 C22_1 H22B_1 109.5
H22A_1 C22_1 H22B_1 109.5
C21_1 C22_1 H22C_1 109.5
H22A_1 C22_1 H22C_1 109.5
H22B_1 C22_1 H22C_1 109.5
C21_1 C23_1 H23A_1 109.5
C21_1 C23_1 H23B_1 109.5
H23A_1 C23_1 H23B_1 109.5
C21_1 C23_1 H23C_1 109.5
H23A_1 C23_1 H23C_1 109.5
H23B_1 C23_1 H23C_1 109.5
C1_2 N1_2 C12_2 127.1(2)
C1_2 N1_2 C2_2 110.5(2)
C12_2 N1_2 C2_2 118.6(2)
N1_2 C2_2 C6_2 113.5(3)
N1_2 C2_2 C3_2 100.6(2)
C6_2 C2_2 C3_2 111.3(3)
N1_2 C2_2 C5_2 111.0(2)
C6_2 C2_2 C5_2 108.7(2)
C3_2 C2_2 C5_2 111.5(3)
C2_2 C3_2 C4_2 106.4(2)
C2_2 C3_2 H3A_2 110.4
C4_2 C3_2 H3A_2 110.4
C2_2 C3_2 H3B_2 110.4
C4_2 C3_2 H3B_2 110.4
H3A_2 C3_2 H3B_2 108.6
C3_2 C4_2 C7_2 111.5(3)
C3_2 C4_2 C11_2 110.0(2)
C7_2 C4_2 C11_2 108.3(3)
C3_2 C4_2 C1_2 101.6(2)
C7_2 C4_2 C1_2 113.0(3)
C11_2 C4_2 C1_2 112.4(2)
C2_2 C5_2 H5A_2 109.5
C2_2 C5_2 H5B_2 109.5
H5A_2 C5_2 H5B_2 109.5
C2_2 C5_2 H5C_2 109.5
H5A_2 C5_2 H5C_2 109.5
H5B_2 C5_2 H5C_2 109.5
C2_2 C6_2 H6A_2 109.5
C2_2 C6_2 H6B_2 109.5
H6A_2 C6_2 H6B_2 109.5
C2_2 C6_2 H6C_2 109.5
H6A_2 C6_2 H6C_2 109.5
H6B_2 C6_2 H6C_2 109.5
C8_2 C7_2 C4_2 112.6(3)
C8_2 C7_2 H7A_2 109.1
C4_2 C7_2 H7A_2 109.1
C8_2 C7_2 H7B_2 109.1
C4_2 C7_2 H7B_2 109.1
H7A_2 C7_2 H7B_2 107.8
C7_2 C8_2 C9_2 111.5(3)
C7_2 C8_2 H8A_2 109.3
C9_2 C8_2 H8A_2 109.3
C7_2 C8_2 H8B_2 109.3
C9_2 C8_2 H8B_2 109.3
H8A_2 C8_2 H8B_2 108.0
C8_2 C9_2 C10_2 111.5(3)
C8_2 C9_2 H9A_2 109.3
C10_2 C9_2 H9A_2 109.3
C8_2 C9_2 H9B_2 109.3
C10_2 C9_2 H9B_2 109.3
H9A_2 C9_2 H9B_2 108.0
C9_2 C10_2 C11_2 112.1(3)
C9_2 C10_2 H10A_2 109.2
C11_2 C10_2 H10A_2 109.2
C9_2 C10_2 H10B_2 109.2
C11_2 C10_2 H10B_2 109.2
H10A_2 C10_2 H10B_2 107.9
C10_2 C11_2 C4_2 111.1(3)
C10_2 C11_2 H11A_2 109.4
C4_2 C11_2 H11A_2 109.4
C10_2 C11_2 H11B_2 109.4
C4_2 C11_2 H11B_2 109.4
H11A_2 C11_2 H11B_2 108.0
C13_2 C12_2 C17_2 120.2(3)
C13_2 C12_2 N1_2 121.2(2)
C17_2 C12_2 N1_2 118.1(3)
C12_2 C13_2 C14_2 118.8(3)
C12_2 C13_2 C18_2 124.1(3)
C14_2 C13_2 C18_2 117.1(3)
C15_2 C14_2 C13_2 121.6(3)
C15_2 C14_2 H14_2 119.2
C13_2 C14_2 H14_2 119.2
C16_2 C15_2 C14_2 119.0(3)
C16_2 C15_2 H15_2 120.5
C14_2 C15_2 H15_2 120.5
C15_2 C16_2 C17_2 121.8(3)
C15_2 C16_2 H16_2 119.1
C17_2 C16_2 H16_2 119.1
C16_2 C17_2 C12_2 118.6(3)
C16_2 C17_2 C21_2 117.9(3)
C12_2 C17_2 C21_2 123.5(3)
C13_2 C18_2 C19_2 111.9(3)
C13_2 C18_2 C20_2 112.0(3)
C19_2 C18_2 C20_2 107.7(3)
C13_2 C18_2 H18_2 108.4
C19_2 C18_2 H18_2 108.4
C20_2 C18_2 H18_2 108.4
C18_2 C19_2 H19A_2 109.5
C18_2 C19_2 H19B_2 109.5
H19A_2 C19_2 H19B_2 109.5
C18_2 C19_2 H19C_2 109.5
H19A_2 C19_2 H19C_2 109.5
H19B_2 C19_2 H19C_2 109.5
C18_2 C20_2 H20A_2 109.5
C18_2 C20_2 H20B_2 109.5
H20A_2 C20_2 H20B_2 109.5
C18_2 C20_2 H20C_2 109.5
H20A_2 C20_2 H20C_2 109.5
H20B_2 C20_2 H20C_2 109.5
C17_2 C21_2 C22_2 111.6(3)
C17_2 C21_2 C23_2 112.2(3)
C22_2 C21_2 C23_2 108.5(3)
C17_2 C21_2 H21_2 108.1
C22_2 C21_2 H21_2 108.1
C23_2 C21_2 H21_2 108.1
C21_2 C22_2 H22A_2 109.5
C21_2 C22_2 H22B_2 109.5
H22A_2 C22_2 H22B_2 109.5
C21_2 C22_2 H22C_2 109.5
H22A_2 C22_2 H22C_2 109.5
H22B_2 C22_2 H22C_2 109.5
C21_2 C23_2 H23A_2 109.5
C21_2 C23_2 H23B_2 109.5
H23A_2 C23_2 H23B_2 109.5
C21_2 C23_2 H23C_2 109.5
H23A_2 C23_2 H23C_2 109.5
H23B_2 C23_2 H23C_2 109.5
C2 C1_2 N1_2 124.3(3)
C2 C1_2 C4_2 127.1(3)
N1_2 C1_2 C4_2 108.4(3)

loop_
_geom_bond_atom_site_label_1
_geom_bond_atom_site_label_2
_geom_bond_distance
O1 C14 1.403(3)
O1 C1 1.406(3)
N1 C3 1.269(4)
N1 C4 1.485(4)
C1 C1_1 1.345(4)
C1 C3 1.500(4)
C2 C1_2 1.335(4)
C2 O2 1.412(3)
C2 C26 1.482(4)
O2 C37 1.398(4)
N2 C26 1.278(4)
N2 C27 1.486(4)
C3 C6 1.539(4)
C4 C8 1.518(4)
C4 C7 1.523(4)
C4 C5 1.532(4)
C5 C6 1.533(4)
C5 H5A 0.9900
C5 H5B 0.9900
C6 C13 1.523(4)
C6 C9 1.523(4)
C7 H7A 0.9800
C7 H7B 0.9800
C7 H7C 0.9800
C8 H8A 0.9800
C8 H8B 0.9800
C8 H8C 0.9800
C9 C10 1.520(4)
C9 H9A 0.9900
C9 H9B 0.9900
C11 C10 1.512(4)
C11 C12 1.513(4)
C11 H11A 0.9900
C11 H11B 0.9900
C10 H10A 0.9900
C10 H10B 0.9900
C12 C13 1.511(4)
C12 H12A 0.9900
C12 H12B 0.9900
C13 H13A 0.9900
C13 H13B 0.9900
C14 C19 1.390(4)
C14 C15 1.396(4)
C15 C16 1.403(4)
C15 C20 1.521(4)
C16 C17 1.379(4)
C16 H16 0.9500
C19 C18 1.381(4)
C19 C23 1.510(4)
C18 C17 1.370(5)
C18 H18 0.9500
C17 H17 0.9500
C20 C21 1.518(5)
C20 C22 1.525(4)
C20 H20 1.0000
C21 H21A 0.9800
C21 H21B 0.9800
C21 H21C 0.9800
C22 H22A 0.9800
C22 H22B 0.9800
C22 H22C 0.9800
C23 C24 1.518(4)
C23 C25 1.524(4)
C23 H23 1.0000
C25 H25A 0.9800
C25 H25B 0.9800
C25 H25C 0.9800
C24 H24A 0.9800
C24 H24B 0.9800
C24 H24C 0.9800
C26 C29 1.539(4)
C27 C30 1.518(4)
C27 C31 1.527(5)
C27 C28 1.529(4)
C28 C29 1.540(4)
C28 H28A 0.9900
C28 H28B 0.9900
C29 C32 1.524(4)
C29 C36 1.540(4)
C30 H30A 0.9800
C30 H30B 0.9800
C30 H30C 0.9800
C31 H31A 0.9800
C31 H31B 0.9800
C31 H31C 0.9800
C32 C33 1.524(4)
C32 H32A 0.9900
C32 H32B 0.9900
C33 C34 1.512(4)
C33 H33A 0.9900
C33 H33B 0.9900
C34 C35 1.519(5)
C34 H34A 0.9900
C34 H34B 0.9900
C35 C36 1.518(4)
C35 H35A 0.9900
C35 H35B 0.9900
C36 H36A 0.9900
C36 H36B 0.9900
C37 C42 1.386(4)
C37 C38 1.404(4)
C38 C39 1.375(4)
C38 C43 1.514(4)
C39 C40 1.391(5)
C39 H39 0.9500
C40 C41 1.362(4)
C40 H40 0.9500
C41 C42 1.395(4)
C41 H41 0.9500
C42 C46 1.515(4)
C43 C45 1.520(4)
C43 C44 1.525(4)
C43 H43 1.0000
C44 H44A 0.9800
C44 H44B 0.9800
C44 H44C 0.9800
C45 H45A 0.9800
C45 H45B 0.9800
C45 H45C 0.9800
C46 C48 1.524(4)
C46 C47 1.527(5)
C46 H46 1.0000
C47 H47A 0.9800
C47 H47B 0.9800
C47 H47C 0.9800
C48 H48A 0.9800
C48 H48B 0.9800
C48 H48C 0.9800
C1_1 N1_1 1.404(4)
C1_1 C4_1 1.533(4)
N1_1 C12_1 1.444(4)
N1_1 C2_1 1.504(4)
C2_1 C6_1 1.499(5)
C2_1 C3_1 1.526(4)
C2_1 C5_1 1.531(4)
C3_1 C4_1 1.523(4)
C3_1 H3A_1 0.9900
C3_1 H3B_1 0.9900
C4_1 C11_1 1.536(4)
C4_1 C7_1 1.548(4)
C5_1 H5A_1 0.9800
C5_1 H5B_1 0.9800
C5_1 H5C_1 0.9800
C6_1 H6A_1 0.9800
C6_1 H6B_1 0.9800
C6_1 H6C_1 0.9800
C7_1 C8_1 1.516(4)
C7_1 H7A_1 0.9900
C7_1 H7B_1 0.9900
C8_1 C9_1 1.518(4)
C8_1 H8A_1 0.9900
C8_1 H8B_1 0.9900
C9_1 C10_1 1.521(5)
C9_1 H9A_1 0.9900
C9_1 H9B_1 0.9900
C10_1 C11_1 1.529(4)
C10_1 H10A_1 0.9900
C10_1 H10B_1 0.9900
C11_1 H11A_1 0.9900
C11_1 H11B_1 0.9900
C12_1 C17_1 1.401(4)
C12_1 C13_1 1.407(4)
C13_1 C14_1 1.379(5)
C13_1 C18_1 1.506(4)
C14_1 C15_1 1.366(5)
C14_1 H14_1 0.9500
C15_1 C16_1 1.378(5)
C15_1 H15_1 0.9500
C16_1 C17_1 1.387(4)
C16_1 H16_1 0.9500
C17_1 C21_1 1.513(4)
C18_1 C20_1 1.523(4)
C18_1 C19_1 1.535(4)
C18_1 H18_1 1.0000
C19_1 H19A_1 0.9800
C19_1 H19B_1 0.9800
C19_1 H19C_1 0.9800
C20_1 H20A_1 0.9800
C20_1 H20B_1 0.9800
C20_1 H20C_1 0.9800
C21_1 C23_1 1.532(4)
C21_1 C22_1 1.532(5)
C21_1 H21_1 1.0000
C22_1 H22A_1 0.9800
C22_1 H22B_1 0.9800
C22_1 H22C_1 0.9800
C23_1 H23A_1 0.9800
C23_1 H23B_1 0.9800
C23_1 H23C_1 0.9800
N1_2 C1_2 1.407(4)
N1_2 C12_2 1.448(4)
N1_2 C2_2 1.488(4)
C2_2 C6_2 1.507(4)
C2_2 C3_2 1.527(4)
C2_2 C5_2 1.530(4)
C3_2 C4_2 1.530(4)
C3_2 H3A_2 0.9900
C3_2 H3B_2 0.9900
C4_2 C7_2 1.541(4)
C4_2 C11_2 1.541(4)
C4_2 C1_2 1.552(4)
C5_2 H5A_2 0.9800
C5_2 H5B_2 0.9800
C5_2 H5C_2 0.9800
C6_2 H6A_2 0.9800
C6_2 H6B_2 0.9800
C6_2 H6C_2 0.9800
C7_2 C8_2 1.514(4)
C7_2 H7A_2 0.9900
C7_2 H7B_2 0.9900
C8_2 C9_2 1.517(4)
C8_2 H8A_2 0.9900
C8_2 H8B_2 0.9900
C9_2 C10_2 1.521(4)
C9_2 H9A_2 0.9900
C9_2 H9B_2 0.9900
C10_2 C11_2 1.528(4)
C10_2 H10A_2 0.9900
C10_2 H10B_2 0.9900
C11_2 H11A_2 0.9900
C11_2 H11B_2 0.9900
C12_2 C13_2 1.393(4)
C12_2 C17_2 1.407(4)
C13_2 C14_2 1.397(4)
C13_2 C18_2 1.525(4)
C14_2 C15_2 1.376(4)
C14_2 H14_2 0.9500
C15_2 C16_2 1.370(4)
C15_2 H15_2 0.9500
C16_2 C17_2 1.394(4)
C16_2 H16_2 0.9500
C17_2 C21_2 1.506(4)
C18_2 C19_2 1.527(4)
C18_2 C20_2 1.530(4)
C18_2 H18_2 1.0000
C19_2 H19A_2 0.9800
C19_2 H19B_2 0.9800
C19_2 H19C_2 0.9800
C20_2 H20A_2 0.9800
C20_2 H20B_2 0.9800
C20_2 H20C_2 0.9800
C21_2 C22_2 1.518(4)
C21_2 C23_2 1.535(4)
C21_2 H21_2 1.0000
C22_2 H22A_2 0.9800
C22_2 H22B_2 0.9800
C22_2 H22C_2 0.9800
C23_2 H23A_2 0.9800
C23_2 H23B_2 0.9800
C23_2 H23C_2 0.9800

loop_
_geom_torsion_atom_site_label_1
_geom_torsion_atom_site_label_2
_geom_torsion_atom_site_label_3
_geom_torsion_atom_site_label_4
_geom_torsion
C14 O1 C1 C1_1 135.7(3)
C14 O1 C1 C3 -55.1(4)
C1_2 C2 O2 C37 -126.8(3)
C26 C2 O2 C37 63.0(4)
C4 N1 C3 C1 175.2(2)
C4 N1 C3 C6 -2.8(4)
C1_1 C1 C3 N1 -69.2(4)
O1 C1 C3 N1 122.8(3)
C1_1 C1 C3 C6 108.7(4)
O1 C1 C3 C6 -59.3(4)
C3 N1 C4 C8 -132.3(3)
C3 N1 C4 C7 109.8(3)
C3 N1 C4 C5 -11.7(3)
N1 C4 C5 C6 21.1(3)
C8 C4 C5 C6 139.7(3)
C7 C4 C5 C6 -96.6(3)
C4 C5 C6 C13 -139.6(3)
C4 C5 C6 C9 97.3(3)
C4 C5 C6 C3 -21.1(3)
N1 C3 C6 C13 135.7(3)
C1 C3 C6 C13 -42.3(4)
N1 C3 C6 C9 -102.6(3)
C1 C3 C6 C9 79.3(4)
N1 C3 C6 C5 15.7(3)
C1 C3 C6 C5 -162.3(3)
C13 C6 C9 C10 -55.7(3)
C5 C6 C9 C10 70.3(3)
C3 C6 C9 C10 -179.3(3)
C12 C11 C10 C9 -55.4(3)
C6 C9 C10 C11 56.6(3)
C10 C11 C12 C13 55.8(4)
C11 C12 C13 C6 -58.4(3)
C9 C6 C13 C12 57.3(3)
C5 C6 C13 C12 -67.9(3)
C3 C6 C13 C12 -178.9(2)
C1 O1 C14 C19 149.3(3)
C1 O1 C14 C15 -35.9(4)
C19 C14 C15 C16 -3.3(5)
O1 C14 C15 C16 -177.6(3)
C19 C14 C15 C20 170.2(3)
O1 C14 C15 C20 -4.1(5)
C14 C15 C16 C17 1.9(5)
C20 C15 C16 C17 -172.3(3)
C15 C14 C19 C18 1.8(5)
O1 C14 C19 C18 176.7(3)
C15 C14 C19 C23 -176.7(3)
O1 C14 C19 C23 -1.7(4)
C14 C19 C18 C17 1.3(5)
C23 C19 C18 C17 179.8(3)
C19 C18 C17 C16 -2.6(5)
C15 C16 C17 C18 1.0(5)
C14 C15 C20 C21 133.6(3)
C16 C15 C20 C21 -52.8(4)
C14 C15 C20 C22 -102.9(4)
C16 C15 C20 C22 70.6(4)
C18 C19 C23 C24 48.9(4)
C14 C19 C23 C24 -132.7(3)
C18 C19 C23 C25 -73.9(4)
C14 C19 C23 C25 104.5(3)
C27 N2 C26 C2 -173.2(3)
C27 N2 C26 C29 2.8(4)
C1_2 C2 C26 N2 59.7(5)
O2 C2 C26 N2 -131.5(3)
C1_2 C2 C26 C29 -116.0(4)
O2 C2 C26 C29 52.8(4)
C26 N2 C27 C30 132.2(3)
C26 N2 C27 C31 -109.3(3)
C26 N2 C27 C28 12.2(3)
N2 C27 C28 C29 -21.8(3)
C30 C27 C28 C29 -139.8(3)
C31 C27 C28 C29 96.1(3)
N2 C26 C29 C32 -136.4(3)
C2 C26 C29 C32 39.5(4)
N2 C26 C29 C28 -16.1(4)
C2 C26 C29 C28 159.8(3)
N2 C26 C29 C36 101.8(3)
C2 C26 C29 C36 -82.2(4)
C27 C28 C29 C32 138.6(3)
C27 C28 C29 C26 21.8(3)
C27 C28 C29 C36 -98.0(3)
C26 C29 C32 C33 179.6(3)
C28 C29 C32 C33 69.1(4)
C36 C29 C32 C33 -55.6(3)
C29 C32 C33 C34 56.8(4)
C32 C33 C34 C35 -55.1(4)
C33 C34 C35 C36 56.0(4)
C34 C35 C36 C29 -56.8(4)
C32 C29 C36 C35 55.1(3)
C26 C29 C36 C35 177.7(3)
C28 C29 C36 C35 -71.6(4)
C2 O2 C37 C42 32.8(4)
C2 O2 C37 C38 -152.5(3)
C42 C37 C38 C39 1.2(5)
O2 C37 C38 C39 -173.6(3)
C42 C37 C38 C43 178.9(3)
O2 C37 C38 C43 4.1(4)
C37 C38 C39 C40 -0.8(5)
C43 C38 C39 C40 -178.5(3)
C38 C39 C40 C41 -0.3(5)
C39 C40 C41 C42 1.0(5)
O2 C37 C42 C41 173.6(3)
C38 C37 C42 C41 -0.6(4)
O2 C37 C42 C46 -2.9(5)
C38 C37 C42 C46 -177.0(3)
C40 C41 C42 C37 -0.6(5)
C40 C41 C42 C46 176.3(3)
C39 C38 C43 C45 81.2(4)
C37 C38 C43 C45 -96.4(3)
C39 C38 C43 C44 -43.1(4)
C37 C38 C43 C44 139.3(3)
C37 C42 C46 C48 111.4(4)
C41 C42 C46 C48 -65.1(4)
C37 C42 C46 C47 -125.4(4)
C41 C42 C46 C47 58.2(4)
O1 C1 C1_1 N1_1 -2.3(4)
C3 C1 C1_1 N1_1 -170.3(3)
O1 C1 C1_1 C4_1 -176.8(3)
C3 C1 C1_1 C4_1 15.3(5)
C1 C1_1 N1_1 C12_1 38.4(5)
C4_1 C1_1 N1_1 C12_1 -146.3(3)
C1 C1_1 N1_1 C2_1 -161.6(3)
C4_1 C1_1 N1_1 C2_1 13.7(3)
C1_1 N1_1 C2_1 C6_1 -148.1(3)
C12_1 N1_1 C2_1 C6_1 13.8(4)
C1_1 N1_1 C2_1 C3_1 -29.0(3)
C12_1 N1_1 C2_1 C3_1 132.9(3)
C1_1 N1_1 C2_1 C5_1 88.8(3)
C12_1 N1_1 C2_1 C5_1 -109.3(3)
C6_1 C2_1 C3_1 C4_1 154.0(3)
N1_1 C2_1 C3_1 C4_1 33.5(3)
C5_1 C2_1 C3_1 C4_1 -84.5(3)
C2_1 C3_1 C4_1 C1_1 -26.3(3)
C2_1 C3_1 C4_1 C11_1 -147.6(3)
C2_1 C3_1 C4_1 C7_1 93.2(3)
C1 C1_1 C4_1 C3_1 -176.8(3)
N1_1 C1_1 C4_1 C3_1 8.0(3)
C1 C1_1 C4_1 C11_1 -59.0(4)
N1_1 C1_1 C4_1 C11_1 125.8(3)
C1 C1_1 C4_1 C7_1 63.7(4)
N1_1 C1_1 C4_1 C7_1 -111.5(3)
C3_1 C4_1 C7_1 C8_1 65.3(3)
C1_1 C4_1 C7_1 C8_1 178.9(3)
C11_1 C4_1 C7_1 C8_1 -54.9(4)
C4_1 C7_1 C8_1 C9_1 55.2(4)
C7_1 C8_1 C9_1 C10_1 -54.1(4)
C8_1 C9_1 C10_1 C11_1 55.3(4)
C9_1 C10_1 C11_1 C4_1 -57.7(4)
C3_1 C4_1 C11_1 C10_1 -65.9(3)
C1_1 C4_1 C11_1 C10_1 -179.4(3)
C7_1 C4_1 C11_1 C10_1 55.8(3)
C1_1 N1_1 C12_1 C17_1 61.1(4)
C2_1 N1_1 C12_1 C17_1 -97.4(3)
C1_1 N1_1 C12_1 C13_1 -124.1(3)
C2_1 N1_1 C12_1 C13_1 77.5(4)
C17_1 C12_1 C13_1 C14_1 3.1(5)
N1_1 C12_1 C13_1 C14_1 -171.8(3)
C17_1 C12_1 C13_1 C18_1 -175.8(3)
N1_1 C12_1 C13_1 C18_1 9.3(5)
C12_1 C13_1 C14_1 C15_1 -1.8(5)
C18_1 C13_1 C14_1 C15_1 177.2(3)
C13_1 C14_1 C15_1 C16_1 -1.3(5)
C14_1 C15_1 C16_1 C17_1 3.1(5)
C15_1 C16_1 C17_1 C12_1 -1.8(5)
C15_1 C16_1 C17_1 C21_1 176.7(3)
C13_1 C12_1 C17_1 C16_1 -1.4(5)
N1_1 C12_1 C17_1 C16_1 173.5(3)
C13_1 C12_1 C17_1 C21_1 -179.7(3)
N1_1 C12_1 C17_1 C21_1 -4.9(5)
C14_1 C13_1 C18_1 C20_1 61.1(4)
C12_1 C13_1 C18_1 C20_1 -120.0(3)
C14_1 C13_1 C18_1 C19_1 -61.1(4)
C12_1 C13_1 C18_1 C19_1 117.8(4)
C16_1 C17_1 C21_1 C23_1 -78.9(4)
C12_1 C17_1 C21_1 C23_1 99.5(4)
C16_1 C17_1 C21_1 C22_1 41.6(4)
C12_1 C17_1 C21_1 C22_1 -140.0(3)
C1_2 N1_2 C2_2 C6_2 149.8(2)
C12_2 N1_2 C2_2 C6_2 -10.0(3)
C1_2 N1_2 C2_2 C3_2 30.8(3)
C12_2 N1_2 C2_2 C3_2 -129.0(3)
C1_2 N1_2 C2_2 C5_2 -87.4(3)
C12_2 N1_2 C2_2 C5_2 112.8(3)
N1_2 C2_2 C3_2 C4_2 -35.2(3)
C6_2 C2_2 C3_2 C4_2 -155.8(3)
C5_2 C2_2 C3_2 C4_2 82.6(3)
C2_2 C3_2 C4_2 C7_2 -93.6(3)
C2_2 C3_2 C4_2 C11_2 146.3(3)
C2_2 C3_2 C4_2 C1_2 27.0(3)
C3_2 C4_2 C7_2 C8_2 -64.1(3)
C11_2 C4_2 C7_2 C8_2 57.0(3)
C1_2 C4_2 C7_2 C8_2 -177.8(2)
C4_2 C7_2 C8_2 C9_2 -56.1(4)
C7_2 C8_2 C9_2 C10_2 53.2(4)
C8_2 C9_2 C10_2 C11_2 -53.9(4)
C9_2 C10_2 C11_2 C4_2 56.4(4)
C3_2 C4_2 C11_2 C10_2 65.6(3)
C7_2 C4_2 C11_2 C10_2 -56.4(3)
C1_2 C4_2 C11_2 C10_2 178.0(3)
C1_2 N1_2 C12_2 C13_2 -62.2(4)
C2_2 N1_2 C12_2 C13_2 93.8(3)
C1_2 N1_2 C12_2 C17_2 125.5(3)
C2_2 N1_2 C12_2 C17_2 -78.5(3)
C17_2 C12_2 C13_2 C14_2 1.1(5)
N1_2 C12_2 C13_2 C14_2 -171.0(3)
C17_2 C12_2 C13_2 C18_2 178.4(3)
N1_2 C12_2 C13_2 C18_2 6.3(5)
C12_2 C13_2 C14_2 C15_2 1.1(5)
C18_2 C13_2 C14_2 C15_2 -176.4(3)
C13_2 C14_2 C15_2 C16_2 -1.9(5)
C14_2 C15_2 C16_2 C17_2 0.5(5)
C15_2 C16_2 C17_2 C12_2 1.6(5)
C15_2 C16_2 C17_2 C21_2 -177.9(3)
C13_2 C12_2 C17_2 C16_2 -2.4(5)
N1_2 C12_2 C17_2 C16_2 170.0(3)
C13_2 C12_2 C17_2 C21_2 177.1(3)
N1_2 C12_2 C17_2 C21_2 -10.5(4)
C12_2 C13_2 C18_2 C19_2 137.4(3)
C14_2 C13_2 C18_2 C19_2 -45.2(4)
C12_2 C13_2 C18_2 C20_2 -101.5(4)
C14_2 C13_2 C18_2 C20_2 75.8(4)
C16_2 C17_2 C21_2 C22_2 62.5(4)
C12_2 C17_2 C21_2 C22_2 -117.1(3)
C16_2 C17_2 C21_2 C23_2 -59.6(4)
C12_2 C17_2 C21_2 C23_2 120.8(3)
O2 C2 C1_2 N1_2 3.5(4)
C26 C2 C1_2 N1_2 172.2(3)
O2 C2 C1_2 C4_2 177.5(3)
C26 C2 C1_2 C4_2 -13.8(5)
C12_2 N1_2 C1_2 C2 -42.0(5)
C2_2 N1_2 C1_2 C2 160.3(3)
C12_2 N1_2 C1_2 C4_2 143.0(3)
C2_2 N1_2 C1_2 C4_2 -14.6(3)
C3_2 C4_2 C1_2 C2 177.1(3)
C7_2 C4_2 C1_2 C2 -63.3(4)
C11_2 C4_2 C1_2 C2 59.6(4)
C3_2 C4_2 C1_2 N1_2 -8.1(3)
C7_2 C4_2 C1_2 N1_2 111.5(3)
C11_2 C4_2 C1_2 N1_2 -125.6(3)
